data_9015204
loop_
_publ_author_name
'Bloodaxe, E. S.'
'Hughes, J. M.'
'Dyar, M. D.'
'Grew, E. S.'
'Guidotti, C. V.'

_publ_section_title
;
 Linking structure and chemistry in the schorl-dravite series
 Sample O-T16-92
;
_journal_name_full 'American Mineralogist'
_journal_page_first 922
_journal_page_last 928
_journal_volume 84
_journal_year 1999
_chemical_compound_source 'Bald Mountain, Rangeley, Oxford County, Maine'
_chemical_formula_sum
'Al6.516 B3 Ca0.156 Cr0.009 F0.06 Fe1.026 H3.094 K0.015 Mg1.359 Mn0.006 Na0.348 O30.94 Si6 Ti0.069 V0.006'
_chemical_name_mineral Oxy-schorl
_space_group_IT_number 160
_symmetry_space_group_name_Hall 'R 3 -2"'
_symmetry_space_group_name_H-M 'R 3 m :H'
_cell_angle_alpha 90
_cell_angle_beta 90
_cell_angle_gamma 120
_cell_formula_units_Z 3
_cell_length_a 15.935
_cell_length_b 15.935
_cell_length_c 7.160
_cell_volume 1574.519
_database_code_amcsd 0002242
_exptl_crystal_density_diffrn 3.118
_cod_original_sg_symbol_H-M 'R 3 m'
_cod_original_formula_sum
'Na.348 Ca.156 K.015 Fe1.026 Mg1.359 Mn.006 Al6.516 Ti.069 V.006 Cr.009 Si6 B3 O30.94 F.06 H3.094'
_cod_database_code 9015204

loop_
_space_group_symop_operation_xyz
x,y,z
2/3+x,1/3+y,1/3+z
1/3+x,2/3+y,2/3+z
x,x-y,z
2/3+x,1/3+x-y,1/3+z
1/3+x,2/3+x-y,2/3+z
-y,-x,z
2/3-y,1/3-x,1/3+z
1/3-y,2/3-x,2/3+z
-x+y,y,z
2/3-x+y,1/3+y,1/3+z
1/3-x+y,2/3+y,2/3+z
-y,x-y,z
2/3-y,1/3+x-y,1/3+z
1/3-y,2/3+x-y,2/3+z
-x+y,-x,z
2/3-x+y,1/3-x,1/3+z
1/3-x+y,2/3-x,2/3+z

loop_
_atom_site_aniso_label
_atom_site_aniso_U_11
_atom_site_aniso_U_22
_atom_site_aniso_U_33
_atom_site_aniso_U_12
_atom_site_aniso_U_13
_atom_site_aniso_U_23
NaX 0.01737 0.01737 0.02467 0.00868 0.00000 0.00000
CaX 0.01737 0.01737 0.02467 0.00868 0.00000 0.00000
KX 0.01737 0.01737 0.02467 0.00868 0.00000 0.00000
Fe2Y 0.00550 0.00724 0.01091 0.00362 0.00150 0.00300
MgY 0.00550 0.00724 0.01091 0.00362 0.00150 0.00300
MnY 0.00550 0.00724 0.01091 0.00362 0.00150 0.00300
AlY 0.00550 0.00724 0.01091 0.00362 0.00150 0.00300
Fe3Y 0.00550 0.00724 0.01091 0.00362 0.00150 0.00300
TiY 0.00550 0.00724 0.01091 0.00362 0.00150 0.00300
VY 0.00550 0.00724 0.01091 0.00362 0.00150 0.00300
CrY 0.00550 0.00724 0.01091 0.00362 0.00150 0.00300
AlZ 0.00589 0.00531 0.00597 0.00251 -0.00025 0.00025
MgZ 0.00589 0.00531 0.00597 0.00251 -0.00025 0.00025
SiT 0.00569 0.00627 0.00636 0.00241 -0.00025 -0.00080
B 0.01158 0.00965 0.00727 0.00482 0.00000 0.00000
O1 0.02219 0.02219 0.01818 0.01110 0.00000 0.00000
O-H1 0.02219 0.02219 0.01818 0.01110 0.00000 0.00000
F1 0.02219 0.02219 0.01818 0.01110 0.00000 0.00000
O2 0.01544 0.01061 0.01454 0.00531 0.00275 0.00050
O-H3 0.02798 0.01254 0.00909 0.01399 0.00050 0.00025
O4 0.00965 0.01930 0.00883 0.00965 0.00000 0.00000
O5 0.01544 0.00753 0.01169 0.00772 0.00150 0.00075
O6 0.01283 0.01274 0.00675 0.00724 -0.00075 -0.00025
O7 0.00801 0.00781 0.01091 0.00227 -0.00050 -0.00050
O8 0.00646 0.01090 0.01376 0.00531 -0.00075 0.00225

loop_
_atom_site_label
_atom_site_fract_x
_atom_site_fract_y
_atom_site_fract_z
_atom_site_occupancy
_atom_site_type_symbol
_atom_site_attached_hydrogens
NaX 0.00000 0.00000 0.25000 0.34800 Na 0
CaX 0.00000 0.00000 0.25000 0.15600 Ca 0
KX 0.00000 0.00000 0.25000 0.01500 K 0
Fe2Y 0.27167 0.54334 0.32500 0.26200 Fe 0
MgY 0.27167 0.54334 0.32500 0.21900 Mg 0
MnY 0.27167 0.54334 0.32500 0.00200 Mn 0
AlY 0.27167 0.54334 0.32500 0.40600 Al 0
Fe3Y 0.27167 0.54334 0.32500 0.08000 Fe 0
TiY 0.27167 0.54334 0.32500 0.02300 Ti 0
VY 0.27167 0.54334 0.32500 0.00200 V 0
CrY 0.27167 0.54334 0.32500 0.00300 Cr 0
AlZ 0.29798 0.26150 0.63680 0.88300 Al 0
MgZ 0.29798 0.26150 0.63680 0.11700 Mg 0
SiT 0.19175 0.18990 0.02660 1.00000 Si 0
B 0.10980 0.21960 0.47880 1.00000 B 0
O1 0.00000 0.00000 0.80240 0.84600 O 0
O-H1 0.00000 0.00000 0.80240 0.09400 O 1
F1 0.00000 0.00000 0.80240 0.06000 F 0
O2 0.06150 0.12300 0.51180 1.00000 O 0
O-H3 0.26460 0.13230 0.53600 1.00000 O 1
O4 0.09310 0.18620 0.09680 1.00000 O 0
O5 0.18600 0.09300 0.11910 1.00000 O 0
O6 0.19650 0.18620 0.80150 1.00000 O 0
O7 0.28530 0.28550 0.10480 1.00000 O 0
O8 0.20930 0.27020 0.46590 1.00000 O 0

loop_
_cod_changelog_entry_id
_cod_changelog_entry_author
_cod_changelog_entry_date
_cod_changelog_entry_text
1
;cod-tools version 3.8.0
Id: cif_guess_AMCSD_atom_types 9574 2023-05-10 09:00:05Z saulius
;
2023-05-10T18:55:50+03:00
;Derived atom types and hydrogen counts
from atom names that follow the AMCSD naming convention
(Wat == water, O-H == hydroxyl).
;

loop_
_cod_related_entry_id
_cod_related_entry_database
_cod_related_entry_code
1 AMCSD 0002242
